data_9009466
loop_
_publ_author_name
'Dunn, P. J.'
'Peacor, D. R.'
'Valley, J. W.'
'Randall, C. A.'

_publ_section_title
;
 Ganomalite from Franklin, New Jersey, and Jakobsberg, Sweden:
 New chemical and crystallographic data
 Note: structure from ICSD
;
_journal_name_full 'Mineralogical Magazine'
_journal_page_first 579
_journal_page_last 582
_journal_paper_doi 10.1180/minmag.1985.049.353.12
_journal_volume 49
_journal_year 1985
_chemical_formula_sum 'Ca5 Mn O33 Pb9 Si9'
_chemical_name_mineral Ganomalite
_space_group_IT_number 174
_symmetry_space_group_name_Hall 'P -6'
_symmetry_space_group_name_H-M 'P -6'
_cell_angle_alpha 90
_cell_angle_beta 90
_cell_angle_gamma 120
_cell_length_a 9.85
_cell_length_b 9.85
_cell_length_c 10.13
_cell_formula_units_Z 1
_cell_volume 851.163
_database_code_amcsd 0014481
_exptl_crystal_density_diffrn 5.659
_cod_original_formula_sum 'Pb9 Ca5 Mn Si9 O33'
_cod_database_code 9009466

loop_
_space_group_symop_operation_xyz
x,y,z
-x+y,-x,-z
-y,x-y,z
x,y,-z
-x+y,-x,z
-y,x-y,-z

loop_
_atom_site_label
_atom_site_fract_x
_atom_site_fract_y
_atom_site_fract_z
_atom_site_U_iso_or_equiv
Pb1 0.26900 0.26970 0.17790 0.02026
Pb2 0.26280 0.00960 0.50000 0.02026
Ca1 0.33333 0.66667 0.33820 0.01267
Ca2 0.66667 0.33333 0.31950 0.01267
Ca3 0.33333 0.66667 0.00000 0.02280
Mn1 0.66667 0.33333 0.00000 0.02786
Si1 0.02570 0.40670 0.14970 0.01393
Si2 0.40680 0.38830 0.50000 0.00076
O1 0.07620 0.30790 0.25710 0.00760
O2 0.13410 0.59000 0.16750 0.01267
O3 0.83910 0.37020 0.15130 0.04306
O4 0.07370 0.37760 0.00000 ?
O5 0.35160 0.50280 0.50000 0.00127
O6 0.59450 0.47280 0.50000 0.00380
O7 0.35820 0.26440 0.38640 0.01267

loop_
_cod_related_entry_id
_cod_related_entry_database
_cod_related_entry_code
1 AMCSD 0014481
